data_2106244
loop_
_publ_author_name
'Beall, G.W.'
'Milligan, W.O.'
'Korp, J.D.'
'Bernal, I.'

_publ_section_title
;
 The structure of terbium trihydroxide, Tb (O H)3, by neutron diffraction
;
_journal_name_full 'Acta Crystallographica B (24,1968-38,1982)'
_journal_page_first 3134
_journal_page_last 3136
_journal_volume 33
_journal_year 1977
_chemical_formula_sum 'H3 O3 Tb'
_chemical_name_systematic 'Tb (O H)3'
_space_group_IT_number 176
_symmetry_space_group_name_Hall '-P 6c'
_symmetry_space_group_name_H-M 'P 63/m'
_cell_angle_alpha 90
_cell_angle_beta 90
_cell_angle_gamma 120
_cell_formula_units_Z 2
_cell_length_a 6.308
_cell_length_b 6.308
_cell_length_c 3.6
_cell_volume 124.056
_citation_journal_id_ASTM ACBCAR
_cod_data_source_file Beall_ACBCAR_1977_701.cif
_cod_data_source_block H3O3Tb1
_cod_original_cell_volume 124.0556
_cod_original_formula_sum 'H3 O3 Tb1'
_cod_database_code 2106244

loop_
_symmetry_equiv_pos_as_xyz
x,y,z
x-y,x,z+1/2
-y,x-y,z
-x,-y,z+1/2
-x+y,-x,z
y,-x+y,z+1/2
-x,-y,-z
-x+y,-x,-z-1/2
y,-x+y,-z
x,y,-z-1/2
x-y,x,-z
-y,x-y,-z-1/2

loop_
_atom_site_label
_atom_site_type_symbol
_atom_site_fract_x
_atom_site_fract_y
_atom_site_fract_z
_atom_site_occupancy
_atom_site_U_iso_or_equiv
O1 O-2 0.3946 0.3117 0.25 1 0.0
Tb1 Tb+3 0.3333 0.6667 0.25 1 0.0
H1 H+1 0.2754 0.1426 0.25 1 0.0
